data_7028079
loop_
_publ_author_name
'Hitchcock, Peter B.'
'Lappert, Michael F.'
'Layh, Marcus'

_publ_section_title
;
 Synthesis and molecular structures of copper(I) 1-azaallyls
;
_journal_issue 10
_journal_name_full 'Journal of the Chemical Society, Dalton Transactions'
_journal_page_first 1619
_journal_paper_doi 10.1039/a801232f
_journal_year 1998
_chemical_formula_structural '[Li(dme)3][Cu{Me3SiNC(tBu)CHSiMe3}2]'
_chemical_formula_sum 'C36 H86 Cu Li N2 O6 Si4'
_chemical_formula_weight 825.91
_chemical_name_systematic
; 
 ? 
;
_space_group_IT_number 13
_symmetry_cell_setting monoclinic
_symmetry_space_group_name_Hall '-P 2yc'
_symmetry_space_group_name_H-M 'P 1 2/c 1'
_atom_sites_solution_hydrogens geom
_atom_sites_solution_primary direct
_atom_sites_solution_secondary difmap
_audit_creation_method SHELXL
_cell_angle_alpha 90.00
_cell_angle_beta 94.93(9)
_cell_angle_gamma 90.00
_cell_formula_units_Z 2
_cell_length_a 9.653(12)
_cell_length_b 14.164(14)
_cell_length_c 18.277(15)
_cell_measurement_reflns_used 25
_cell_measurement_temperature 173(2)
_cell_measurement_theta_max 10
_cell_measurement_theta_min 7
_cell_volume 2490(4)
_computing_cell_refinement 'Enraf-Nonius CAD4'
_computing_data_collection 'Enraf-Nonius CAD4'
_computing_molecular_graphics 'CAMERON (Watkin and Pearce,1993)'
_computing_publication_material SHELXL-93
_computing_structure_refinement 'SHELXL-93 (Sheldrick, 1993)'
_computing_structure_solution 'SHELXS-86 (Sheldrick, 1990)'
_diffrn_ambient_temperature 173(2)
_diffrn_measurement_device ' Enraf-Nonius CAD4'
_diffrn_measurement_method \w--2\q
_diffrn_radiation_monochromator graphite
_diffrn_radiation_source 'fine-focus sealed tube'
_diffrn_radiation_type MoK\a
_diffrn_radiation_wavelength 0.71073
_diffrn_reflns_av_R_equivalents 0.1068
_diffrn_reflns_av_sigmaI/netI 0.1331
_diffrn_reflns_limit_h_max 10
_diffrn_reflns_limit_h_min 0
_diffrn_reflns_limit_k_max 15
_diffrn_reflns_limit_k_min 0
_diffrn_reflns_limit_l_max 20
_diffrn_reflns_limit_l_min -20
_diffrn_reflns_number 3681
_diffrn_reflns_theta_max 23.00
_diffrn_reflns_theta_min 2.12
_diffrn_standards_decay_% 0
_diffrn_standards_interval_time 120
_diffrn_standards_number 2
_exptl_absorpt_coefficient_mu 0.572
_exptl_absorpt_correction_type none
_exptl_crystal_density_diffrn 1.102
_exptl_crystal_F_000 904
_exptl_crystal_size_max 0.40
_exptl_crystal_size_mid 0.40
_exptl_crystal_size_min 0.40
_refine_diff_density_max 0.505
_refine_diff_density_min -0.545
_refine_diff_density_rms 0.085
_refine_ls_extinction_method none
_refine_ls_goodness_of_fit_all 1.045
_refine_ls_goodness_of_fit_obs 1.205
_refine_ls_hydrogen_treatment riding
_refine_ls_matrix_type full
_refine_ls_number_parameters 255
_refine_ls_number_reflns 3447
_refine_ls_number_restraints 0
_refine_ls_restrained_S_all 1.189
_refine_ls_restrained_S_obs 1.205
_refine_ls_R_factor_all 0.1953
_refine_ls_R_factor_obs 0.0978
_refine_ls_shift/esd_max -0.208
_refine_ls_shift/esd_mean 0.001
_refine_ls_structure_factor_coef Fsqd
_refine_ls_weighting_details 'w=1/[\s^2^(Fo^2^)+(0.1215P)^2^+5.2483P] where P=(Fo^2^+2Fc^2^)/3'
_refine_ls_weighting_scheme calc
_refine_ls_wR_factor_all 0.3233
_refine_ls_wR_factor_obs 0.2235
_reflns_number_observed 1654
_reflns_number_total 3456
_reflns_observed_criterion >2sigma(I)
_cod_data_source_file f801232sup1.cif
_cod_data_source_block feb1795
_cod_depositor_comments
;
The following automatic conversions were performed:

'_refine_ls_weighting_scheme' value 'calc
w=1/[\s^2^(Fo^2^)+(0.1215P)^2^+5.2483P] where P=(Fo^2^+2Fc^2^)/3' was
changed to 'calc'. New tag '_refine_ls_weighting_details' was
created. The value of the new tag was set to
'w=1/[\s^2^(Fo^2^)+(0.1215P)^2^+5.2483P] where P=(Fo^2^+2Fc^2^)/3'.

Automatic conversion script
Id: cif_fix_values 3143 2015-03-26 13:38:13Z robertas 
;
_cod_original_cell_volume 2489.7(45)
_cod_original_sg_symbol_H-M P2/c
_cod_database_code 7028079

loop_
_symmetry_equiv_pos_as_xyz
'x, y, z'
'x, -y, z+1/2'
'-x, -y, -z'
'-x, y, -z-1/2'

loop_
_atom_site_aniso_label
_atom_site_aniso_U_11
_atom_site_aniso_U_22
_atom_site_aniso_U_33
_atom_site_aniso_U_23
_atom_site_aniso_U_13
_atom_site_aniso_U_12
Cu 0.167(2) 0.0409(7) 0.0318(7) 0.000 0.0061(8) 0.000
Si1 0.127(2) 0.0527(14) 0.0502(13) 0.0168(11) 0.0069(14) 0.018(2)
Li 0.079(14) 0.034(9) 0.076(12) 0.000 -0.017(10) 0.000
O1 0.058(3) 0.060(3) 0.068(3) -0.010(3) -0.002(3) -0.007(3)
O2 0.054(3) 0.064(3) 0.072(3) -0.012(3) -0.013(3) 0.003(3)
O3 0.030(4) 0.019(3) 0.090(5) -0.032(4) -0.020(4) -0.004(3)
C1 0.060(6) 0.113(7) 0.095(7) -0.050(6) -0.003(5) 0.006(6)
C2 0.083(6) 0.084(6) 0.066(5) -0.017(5) 0.002(5) -0.041(6)
C3 0.074(6) 0.103(7) 0.062(5) -0.018(5) -0.011(5) -0.016(6)
C4 0.059(6) 0.098(7) 0.109(7) -0.031(6) 0.003(5) 0.010(6)
C5 0.089(9) 0.067(6) 0.297(19) -0.080(9) 0.034(9) 0.005(6)
C6 0.114(10) 0.098(9) 0.274(17) -0.080(10) 0.014(11) -0.007(8)
C10 0.098(7) 0.071(6) 0.079(6) -0.017(5) 0.011(5) -0.029(5)
C11 0.120(9) 0.147(11) 0.127(10) -0.005(8) 0.026(8) -0.011(8)
C12 0.140(10) 0.079(7) 0.156(11) -0.014(7) -0.039(8) -0.024(7)
C13 0.132(8) 0.110(7) 0.046(5) 0.033(5) 0.018(5) 0.042(7)
C14 0.132(9) 0.063(6) 0.141(9) 0.013(6) -0.014(8) 0.007(6)
C15 0.131(9) 0.087(7) 0.090(7) -0.003(6) 0.022(6) 0.011(7)
C16 0.075(6) 0.079(6) 0.068(5) 0.005(5) -0.016(5) 0.005(5)
C17 0.084(6) 0.081(6) 0.061(5) -0.016(5) 0.013(5) -0.021(5)
C18 0.126(9) 0.245(15) 0.070(7) 0.016(8) -0.017(6) 0.095(10)
Si2 0.059(2) 0.074(2) 0.032(2) 0.0034(15) -0.0102(14) -0.009(2)
N 0.070(11) 0.057(9) 0.026(7) -0.001(7) -0.028(7) 0.036(9)
C7 0.060(9) 0.069(9) 0.010(5) 0.017(6) -0.007(6) -0.030(8)
C8 0.090(12) 0.064(9) 0.024(7) 0.040(7) 0.006(7) 0.009(9)
C9 0.070(3) 0.065(3) 0.078(3) 0.004(2) 0.006(2) -0.016(2)
Si21 0.070(3) 0.065(3) 0.078(3) 0.004(2) 0.006(2) -0.016(2)
N11 0.112(12) 0.050(7) 0.008(4) -0.007(5) -0.035(6) 0.047(8)
C71 0.029(10) 0.064(12) 0.024(8) 0.009(8) -0.014(7) 0.034(9)
C81 0.100(18) 0.075(15) 0.000(8) -0.009(9) -0.020(10) 0.051(14)
C91 0.059(2) 0.074(2) 0.032(2) 0.0034(15) -0.0102(14) -0.009(2)

loop_
_atom_site_label
_atom_site_type_symbol
_atom_site_fract_x
_atom_site_fract_y
_atom_site_fract_z
_atom_site_U_iso_or_equiv
_atom_site_thermal_displace_type
_atom_site_occupancy
_atom_site_calc_flag
_atom_site_refinement_flags
_atom_site_disorder_group
Cu Cu 0.0000 0.24998(10) 0.2500 0.0799(6) Uani 1 d S .
Si1 Si -0.0753(3) 0.3359(2) 0.09969(12) 0.0768(8) Uani 1 d . .
Li Li 0.5000 0.7026(12) 0.2500 0.064(6) Uani 1 d S .
O1 O 0.5747(5) 0.7987(4) 0.3329(3) 0.062(2) Uani 1 d . .
O2 O 0.7123(5) 0.7237(4) 0.2285(3) 0.064(2) Uani 1 d . .
O3 C 0.4855(7) 0.5899(4) 0.1783(4) 0.048(2) Uani 1 d . .
C1 C 0.4920(9) 0.8559(7) 0.3754(5) 0.090(3) Uani 1 d . .
H1A H 0.4072(9) 0.8216(7) 0.3849(5) 0.135 Uiso 1 calc R .
H1B H 0.4670(9) 0.9141(7) 0.3485(5) 0.135 Uiso 1 calc R .
H1C H 0.5445(9) 0.8715(7) 0.4221(5) 0.135 Uiso 1 calc R .
C2 C 0.6983(9) 0.8432(6) 0.3170(5) 0.078(3) Uani 1 d . .
H2A H 0.7455(9) 0.8707(6) 0.3623(5) 0.094 Uiso 1 calc R .
H2B H 0.6775(9) 0.8948(6) 0.2812(5) 0.094 Uiso 1 calc R .
C3 C 0.7893(9) 0.7725(7) 0.2860(4) 0.081(3) Uani 1 d . .
H3A H 0.8702(9) 0.8043(7) 0.2669(4) 0.097 Uiso 1 calc R .
H3B H 0.8241(9) 0.7275(7) 0.3247(4) 0.097 Uiso 1 calc R .
C4 C 0.7984(9) 0.6613(7) 0.1919(5) 0.089(3) Uani 1 d . .
H4A H 0.7424(9) 0.6286(7) 0.1524(5) 0.133 Uiso 1 calc R .
H4B H 0.8401(9) 0.6149(7) 0.2270(5) 0.133 Uiso 1 calc R .
H4C H 0.8722(9) 0.6974(7) 0.1710(5) 0.133 Uiso 1 calc R .
C5 C 0.4559(11) 0.5069(7) 0.2150(7) 0.150(6) Uani 1 d . .
H5A H 0.4769(11) 0.4512(7) 0.1852(7) 0.180 Uiso 1 calc R .
H5B H 0.3564(11) 0.5049(7) 0.2243(7) 0.180 Uiso 1 calc R .
C6 C 0.4280(12) 0.5898(8) 0.1083(8) 0.162(6) Uani 1 d . .
H6A H 0.4509(12) 0.6490(8) 0.0843(8) 0.243 Uiso 1 calc R .
H6B H 0.3268(12) 0.5839(8) 0.1080(8) 0.243 Uiso 1 calc R .
H6C H 0.4647(12) 0.5365(8) 0.0818(8) 0.243 Uiso 1 calc R .
C10 C 0.3207(10) 0.2698(6) 0.1821(5) 0.083(3) Uani 1 d . .
H10A H 0.4169(10) 0.2912(6) 0.1804(5) 0.124 Uiso 1 calc R 1
H10B H 0.3136(10) 0.2311(6) 0.2261(5) 0.124 Uiso 1 calc R 1
H10C H 0.2592(10) 0.3246(6) 0.1837(5) 0.124 Uiso 1 calc R 1
C11 C 0.2786(12) 0.2735(9) 0.0377(6) 0.130(5) Uani 1 d . .
H11A H 0.3759(12) 0.2843(9) 0.0285(6) 0.196 Uiso 1 calc R 1
H11B H 0.2355(12) 0.3337(9) 0.0494(6) 0.196 Uiso 1 calc R 1
H11C H 0.2286(12) 0.2463(9) -0.0062(6) 0.196 Uiso 1 calc R 1
C12 C 0.3860(12) 0.1220(7) 0.1060(6) 0.128(5) Uani 1 d . .
H12A H 0.4741(12) 0.1486(7) 0.0926(6) 0.192 Uiso 1 calc R 1
H12B H 0.3550(12) 0.0725(7) 0.0709(6) 0.192 Uiso 1 calc R 1
H12C H 0.3994(12) 0.0951(7) 0.1555(6) 0.192 Uiso 1 calc R 1
C13 C -0.0791(10) 0.3157(7) -0.0022(4) 0.095(3) Uani 1 d . .
H13A H 0.0156(10) 0.3042(7) -0.0157(4) 0.143 Uiso 1 calc R .
H13B H -0.1174(10) 0.3716(7) -0.0283(4) 0.143 Uiso 1 calc R .
H13C H -0.1375(10) 0.2608(7) -0.0158(4) 0.143 Uiso 1 calc R .
C14 C 0.0129(11) 0.4499(6) 0.1210(6) 0.114(4) Uani 1 d . .
H14A H 0.1107(11) 0.4452(6) 0.1107(6) 0.170 Uiso 1 calc R .
H14B H 0.0074(11) 0.4652(6) 0.1729(6) 0.170 Uiso 1 calc R .
H14C H -0.0327(11) 0.4998(6) 0.0905(6) 0.170 Uiso 1 calc R .
C15 C -0.2521(10) 0.3567(7) 0.1213(5) 0.102(4) Uani 1 d . .
H15A H -0.3073(10) 0.2993(7) 0.1116(5) 0.153 Uiso 1 calc R .
H15B H -0.2924(10) 0.4084(7) 0.0908(5) 0.153 Uiso 1 calc R .
H15C H -0.2524(10) 0.3737(7) 0.1733(5) 0.153 Uiso 1 calc R .
C16 C -0.2312(8) 0.0863(6) 0.0425(4) 0.075(3) Uani 1 d . .
H16A H -0.2464(8) 0.1545(6) 0.0466(4) 0.113 Uiso 1 calc R 1
H16B H -0.3192(8) 0.0530(6) 0.0465(4) 0.113 Uiso 1 calc R 1
H16C H -0.1963(8) 0.0722(6) -0.0050(4) 0.113 Uiso 1 calc R 1
C17 C -0.1912(9) 0.0722(6) 0.1940(4) 0.075(3) Uani 1 d . .
H17A H -0.2081(9) 0.1402(6) 0.1980(4) 0.113 Uiso 1 calc R 1
H17B H -0.1314(9) 0.0509(6) 0.2369(4) 0.113 Uiso 1 calc R 1
H17C H -0.2800(9) 0.0384(6) 0.1919(4) 0.113 Uiso 1 calc R 1
C18 C -0.0812(11) -0.0664(10) 0.1078(5) 0.148(5) Uani 1 d . .
H18A H -0.0128(11) -0.0860(10) 0.1476(5) 0.222 Uiso 1 calc R 1
H18B H -0.0458(11) -0.0811(10) 0.0604(5) 0.222 Uiso 1 calc R 1
H18C H -0.1687(11) -0.1003(10) 0.1120(5) 0.222 Uiso 1 calc R 1
Si2 Si -0.1088(3) 0.0492(2) 0.11352(15) 0.0558(10) Uani 0.573(5) d P 1
N N 0.0340(17) 0.2489(12) 0.1572(7) 0.053(5) Uani 0.427(5) d P 1
C7 C 0.1193(14) 0.1809(9) 0.1239(6) 0.047(4) Uani 0.573(5) d P 1
C8 C 0.0718(19) 0.0976(11) 0.1108(7) 0.060(5) Uani 0.573(5) d P 1
H8 H 0.1388(19) 0.0530(11) 0.0976(7) 0.071 Uiso 0.573(5) calc PR 1
C9 C 0.2720(5) 0.2030(3) 0.1045(2) 0.0708(14) Uani 0.573(5) d P 1
Si21 Si 0.2720(5) 0.2030(3) 0.1045(2) 0.0708(14) Uani 0.427(5) d P 2
N11 N -0.0259(15) 0.2443(9) 0.1426(5) 0.059(4) Uani 0.573(5) d P 2
C71 C -0.0040(16) 0.1496(13) 0.1191(8) 0.040(5) Uani 0.427(5) d P 2
C81 C 0.1063(25) 0.1261(17) 0.0926(9) 0.060(7) Uani 0.427(5) d P 2
H81 H 0.1086(25) 0.0688(17) 0.0657(9) 0.072 Uiso 0.427(5) calc PR 2
C91 C -0.1088(3) 0.0492(2) 0.11352(15) 0.0558(10) Uani 0.427(5) d P 2

loop_
_atom_type_symbol
_atom_type_description
_atom_type_scat_dispersion_real
_atom_type_scat_dispersion_imag
_atom_type_scat_source
C C 0.0033 0.0016 'International Tables Vol C Tables 4.2.6.8 and 6.1.1.4'
H H 0.0000 0.0000 'International Tables Vol C Tables 4.2.6.8 and 6.1.1.4'
N N 0.0061 0.0033 'International Tables Vol C Tables 4.2.6.8 and 6.1.1.4'
O O 0.0106 0.0060 'International Tables Vol C Tables 4.2.6.8 and 6.1.1.4'
Si Si 0.0817 0.0704 'International Tables Vol C Tables 4.2.6.8 and 6.1.1.4'
Cu Cu 0.3201 1.2651 'International Tables Vol C Tables 4.2.6.8 and 6.1.1.4'
Li Li -0.0003 0.0001 'International Tables Vol C Tables 4.2.6.8 and 6.1.1.4'

loop_
_geom_angle_atom_site_label_1
_geom_angle_atom_site_label_2
_geom_angle_atom_site_label_3
_geom_angle
_geom_angle_site_symmetry_1
_geom_angle_site_symmetry_3
N Cu N 179.0(11) 4_556 .
N11 Cu N11 175.3(8) . 4_556
N11 Si1 C15 106.1(6) . .
N11 Si1 C14 120.1(6) . .
C15 Si1 C14 103.7(5) . .
N11 Si1 C13 110.4(5) . .
C15 Si1 C13 107.6(5) . .
C14 Si1 C13 108.1(5) . .
C15 Si1 N 118.6(6) . .
C14 Si1 N 103.2(6) . .
C13 Si1 N 114.5(6) . .
O3 Li O3 78.6(7) . 4_656
O3 Li O1 92.4(3) . 4_656
O3 Li O1 162.3(5) 4_656 4_656
O3 Li O1 162.3(5) . .
O3 Li O1 92.4(3) 4_656 .
O1 Li O1 100.0(8) 4_656 .
O3 Li O2 102.2(4) . 4_656
O3 Li O2 90.3(4) 4_656 4_656
O1 Li O2 76.6(4) 4_656 4_656
O1 Li O2 92.9(4) . 4_656
O3 Li O2 90.3(4) . .
O3 Li O2 102.2(4) 4_656 .
O1 Li O2 92.9(4) 4_656 .
O1 Li O2 76.6(4) . .
O2 Li O2 163.9(10) 4_656 .
C2 O1 C1 112.8(6) . .
C2 O1 Li 112.6(5) . .
C1 O1 Li 125.9(5) . .
C3 O2 C4 111.3(6) . .
C3 O2 Li 112.5(5) . .
C4 O2 Li 127.4(6) . .
C6 O3 C5 111.7(8) . .
C6 O3 Li 127.1(7) . .
C5 O3 Li 110.6(7) . .
O1 C2 C3 108.7(7) . .
O2 C3 C2 108.9(7) . .
O3 C5 C5 106.9(7) . 4_656
C18 Si2 C16 110.4(5) . .
C18 Si2 C17 108.7(5) . .
C16 Si2 C17 103.8(4) . .
C18 Si2 C8 101.7(7) . .
C16 Si2 C8 116.0(5) . .
C17 Si2 C8 116.2(5) . .
C7 N Cu 125.2(10) . .
C7 N Si1 121.2(9) . .
Cu N Si1 113.0(9) . .
C8 C7 N 119.3(14) . .
C8 C7 C9 117.9(13) . .
N C7 C9 122.9(11) . .
C7 C8 Si2 130.5(14) . .
C7 C9 C11 113.6(6) . .
C7 C9 C12 120.8(7) . .
C11 C9 C12 113.3(7) . .
C7 C9 C10 96.7(6) . .
C11 C9 C10 105.1(6) . .
C12 C9 C10 103.9(5) . .
C11 Si21 C12 113.3(7) . .
C11 Si21 C10 105.1(6) . .
C12 Si21 C10 103.9(5) . .
C11 Si21 C81 110.9(7) . .
C12 Si21 C81 99.2(8) . .
C10 Si21 C81 124.3(7) . .
C71 N11 Si1 132.2(9) . .
C71 N11 Cu 109.3(9) . .
Si1 N11 Cu 118.3(7) . .
C81 C71 N11 121.2(19) . .
C81 C71 C91 105.7(16) . .
N11 C71 C91 133.1(13) . .
C71 C81 Si21 122.0(17) . .
C18 C91 C71 135.3(7) . .
C18 C91 C16 110.4(5) . .
C71 C91 C16 98.6(6) . .
C18 C91 C17 108.7(5) . .
C71 C91 C17 95.9(6) . .
C16 C91 C17 103.8(4) . .

loop_
_geom_bond_atom_site_label_1
_geom_bond_atom_site_label_2
_geom_bond_distance
_geom_bond_site_symmetry_2
Cu N 1.756(15) 4_556
Cu N 1.756(15) .
Cu N11 1.958(10) .
Cu N11 1.958(10) 4_556
Si1 N11 1.570(12) .
Si1 C15 1.809(10) .
Si1 C14 1.851(10) .
Si1 C13 1.882(8) .
Si1 N 1.88(2) .
Li O3 2.061(15) .
Li O3 2.061(15) 4_656
Li O1 2.117(12) 4_656
Li O1 2.117(12) .
Li O2 2.140(6) 4_656
Li O2 2.140(6) .
O1 C2 1.402(9) .
O1 C1 1.415(9) .
O2 C3 1.414(9) .
O2 C4 1.420(9) .
O3 C6 1.351(15) .
O3 C5 1.396(13) .
C2 C3 1.476(12) .
C5 C5 1.47(2) 4_656
C10 Si21 1.736(9) .
C10 C9 1.736(9) .
C11 Si21 1.583(12) .
C11 C9 1.583(12) .
C12 Si21 1.589(12) .
C12 C9 1.589(12) .
C16 C91 1.758(8) .
C16 Si2 1.758(8) .
C17 C91 1.762(8) .
C17 Si2 1.762(8) .
C18 C91 1.665(14) .
C18 Si2 1.665(14) .
Si2 C8 1.88(2) .
N C7 1.44(2) .
C7 C8 1.28(2) .
C7 C9 1.577(13) .
Si21 C81 1.93(3) .
N11 C71 1.43(2) .
C71 C81 1.25(3) .
C71 C91 1.74(2) .
